data_2229418
loop_
_publ_author_name
'Suleiman Gwaram, Nura'
'Khaledi, Hamid'
'Mohd Ali, Hapipah'

_publ_section_title
;
 Dichlorido{2-(morpholin-4-yl)-<i>N</i>-[1-(pyridin-2-yl)ethylidene]ethanamine-\k^3^<i>N</i>,<i>N</i>',<i>N</i>''}copper(II)
 monohydrate
;
_journal_coeditor_code IS2674
_journal_issue 3
_journal_name_full 'Acta Crystallographica Section E'
_journal_page_first m334
_journal_paper_doi 10.1107/S1600536811004892
_journal_volume 67
_journal_year 2011
_chemical_formula_iupac '[Cu Cl2 (C13 H19 N3 O)], H2 O'
_chemical_formula_moiety 'C13 H19 Cl2 Cu N3 O, H2 O'
_chemical_formula_sum 'C13 H21 Cl2 Cu N3 O2'
_chemical_formula_weight 385.77
_chemical_name_systematic
;
Dichlorido{2-(morpholin-4-yl)-<i>N</i>-[1-(pyridin-2-yl)ethylidene]ethanamine-
\k^3^<i>N</i>,<i>N</i>',<i>N</i>''}copper(II) monohydrate
;
_space_group_IT_number 14
_symmetry_cell_setting monoclinic
_symmetry_space_group_name_Hall '-P 2yn'
_symmetry_space_group_name_H-M 'P 1 21/n 1'
_atom_sites_solution_hydrogens geom
_atom_sites_solution_primary direct
_atom_sites_solution_secondary difmap
_audit_creation_method SHELXL-97
_cell_angle_alpha 90.00
_cell_angle_beta 91.9810(10)
_cell_angle_gamma 90.00
_cell_formula_units_Z 4
_cell_length_a 7.9194(8)
_cell_length_b 8.5793(8)
_cell_length_c 22.925(2)
_cell_measurement_reflns_used 4229
_cell_measurement_temperature 100(2)
_cell_measurement_theta_max 28.23
_cell_measurement_theta_min 2.54
_cell_volume 1556.7(3)
_computing_cell_refinement 'SAINT (Bruker, 2007)'
_computing_data_collection 'APEX2 (Bruker, 2007)'
_computing_data_reduction 'SAINT (Bruker, 2007)'
_computing_molecular_graphics 'X-SEED (Barbour, 2001)'
_computing_publication_material 'SHELXL97 (Sheldrick, 2008) and <i>publCIF</i> (Westrip, 2010)'
_computing_structure_refinement 'SHELXL97 (Sheldrick, 2008)'
_computing_structure_solution 'SHELXS97 (Sheldrick, 2008)'
_diffrn_ambient_temperature 100(2)
_diffrn_measured_fraction_theta_full 0.991
_diffrn_measured_fraction_theta_max 0.991
_diffrn_measurement_device_type 'Bruker APEXII CCD'
_diffrn_measurement_method '\f and \w'
_diffrn_radiation_monochromator graphite
_diffrn_radiation_source 'fine-focus sealed tube'
_diffrn_radiation_type MoK\a
_diffrn_radiation_wavelength 0.71073
_diffrn_reflns_av_R_equivalents 0.0229
_diffrn_reflns_av_sigmaI/netI 0.0254
_diffrn_reflns_limit_h_max 10
_diffrn_reflns_limit_h_min -10
_diffrn_reflns_limit_k_max 10
_diffrn_reflns_limit_k_min -10
_diffrn_reflns_limit_l_max 28
_diffrn_reflns_limit_l_min -29
_diffrn_reflns_number 9634
_diffrn_reflns_theta_full 27.00
_diffrn_reflns_theta_max 27.00
_diffrn_reflns_theta_min 2.54
_exptl_absorpt_coefficient_mu 1.753
_exptl_absorpt_correction_T_max 0.8582
_exptl_absorpt_correction_T_min 0.7432
_exptl_absorpt_correction_type multi-scan
_exptl_absorpt_process_details '(<i>SADABS</i>; Sheldrick, 1996)'
_exptl_crystal_colour green
_exptl_crystal_density_diffrn 1.646
_exptl_crystal_density_method 'not measured'
_exptl_crystal_description block
_exptl_crystal_F_000 796
_exptl_crystal_size_max 0.18
_exptl_crystal_size_mid 0.16
_exptl_crystal_size_min 0.09
_refine_diff_density_max 0.372
_refine_diff_density_min -0.336
_refine_ls_extinction_method none
_refine_ls_goodness_of_fit_ref 1.051
_refine_ls_hydrogen_treatment mixed
_refine_ls_matrix_type full
_refine_ls_number_parameters 197
_refine_ls_number_reflns 3348
_refine_ls_number_restraints 2
_refine_ls_restrained_S_all 1.051
_refine_ls_R_factor_all 0.0294
_refine_ls_R_factor_gt 0.0247
_refine_ls_shift/su_max 0.001
_refine_ls_shift/su_mean 0.000
_refine_ls_structure_factor_coef Fsqd
_refine_ls_weighting_details 'calc w=1/[\s^2^(Fo^2^)+(0.0258P)^2^+0.8930P] where P=(Fo^2^+2Fc^2^)/3'
_refine_ls_weighting_scheme calc
_refine_ls_wR_factor_gt 0.0582
_refine_ls_wR_factor_ref 0.0599
_reflns_number_gt 2948
_reflns_number_total 3348
_reflns_threshold_expression I>2sigma(I)
_cod_data_source_file is2674.cif
_cod_data_source_block I
_cod_original_cell_volume 1556.6(3)
_cod_original_sg_symbol_H-M 'P 21/n'
_cod_database_code 2229418
_cod_database_fobs_code 2229418

loop_
_symmetry_equiv_pos_as_xyz
'x, y, z'
'-x+1/2, y+1/2, -z+1/2'
'-x, -y, -z'
'x-1/2, -y-1/2, z-1/2'

loop_
_atom_site_type_symbol
_atom_site_label
_atom_site_fract_x
_atom_site_fract_y
_atom_site_fract_z
_atom_site_U_iso_or_equiv
_atom_site_adp_type
_atom_site_calc_flag
_atom_site_refinement_flags
_atom_site_occupancy
_atom_site_disorder_assembly
_atom_site_disorder_group
Cu Cu1 0.60251(3) 0.86379(2) 0.122328(9) 0.01099(7) Uani d . 1 . .
Cl Cl1 0.49087(6) 0.62132(5) 0.11931(2) 0.01873(11) Uani d . 1 . .
Cl Cl2 0.90458(6) 0.85029(5) 0.15951(2) 0.01773(11) Uani d . 1 . .
O O1 0.32231(17) 0.82636(16) 0.30317(6) 0.0183(3) Uani d . 1 . .
N N1 0.68558(19) 0.86674(17) 0.03959(7) 0.0129(3) Uani d . 1 . .
N N2 0.60269(19) 1.09006(17) 0.10733(7) 0.0119(3) Uani d . 1 . .
N N3 0.51025(18) 0.92685(17) 0.20213(6) 0.0114(3) Uani d . 1 . .
C C1 0.7350(2) 0.7448(2) 0.00826(8) 0.0159(4) Uani d . 1 . .
H H1 0.7128 0.6427 0.0221 0.019 Uiso calc R 1 . .
C C2 0.8177(2) 0.7617(2) -0.04381(8) 0.0167(4) Uani d . 1 . .
H H2 0.8513 0.6729 -0.0653 0.020 Uiso calc R 1 . .
C C3 0.8501(2) 0.9106(2) -0.06373(8) 0.0156(4) Uani d . 1 . .
H H3 0.9077 0.9254 -0.0990 0.019 Uiso calc R 1 . .
C C4 0.7975(2) 1.0386(2) -0.03157(8) 0.0147(4) Uani d . 1 . .
H H4 0.8168 1.1417 -0.0449 0.018 Uiso calc R 1 . .
C C5 0.7169(2) 1.0126(2) 0.01989(8) 0.0121(4) Uani d . 1 . .
C C6 0.6645(2) 1.1396(2) 0.05987(8) 0.0127(4) Uani d . 1 . .
C C7 0.6910(2) 1.3055(2) 0.04320(8) 0.0172(4) Uani d . 1 . .
H H7A 0.6395 1.3737 0.0719 0.026 Uiso calc R 1 . .
H H7B 0.6385 1.3247 0.0045 0.026 Uiso calc R 1 . .
H H7C 0.8124 1.3271 0.0422 0.026 Uiso calc R 1 . .
C C8 0.5483(2) 1.1856(2) 0.15617(8) 0.0127(4) Uani d . 1 . .
H H8A 0.4272 1.2127 0.1510 0.015 Uiso calc R 1 . .
H H8B 0.6148 1.2832 0.1587 0.015 Uiso calc R 1 . .
C C9 0.5779(2) 1.0881(2) 0.21117(8) 0.0132(4) Uani d . 1 . .
H H9A 0.7005 1.0830 0.2210 0.016 Uiso calc R 1 . .
H H9B 0.5212 1.1379 0.2442 0.016 Uiso calc R 1 . .
C C10 0.5778(2) 0.8179(2) 0.24813(8) 0.0139(4) Uani d . 1 . .
H H10A 0.7017 0.8316 0.2522 0.017 Uiso calc R 1 . .
H H10B 0.5557 0.7094 0.2353 0.017 Uiso calc R 1 . .
C C11 0.5017(2) 0.8419(2) 0.30720(8) 0.0174(4) Uani d . 1 . .
H H11A 0.5492 0.7642 0.3352 0.021 Uiso calc R 1 . .
H H11B 0.5316 0.9471 0.3221 0.021 Uiso calc R 1 . .
C C12 0.2547(2) 0.9419(2) 0.26393(8) 0.0171(4) Uani d . 1 . .
H H12A 0.2853 1.0468 0.2789 0.021 Uiso calc R 1 . .
H H12B 0.1299 0.9340 0.2620 0.021 Uiso calc R 1 . .
C C13 0.3217(2) 0.9220(2) 0.20293(8) 0.0130(4) Uani d . 1 . .
H H13A 0.2818 0.8210 0.1867 0.016 Uiso calc R 1 . .
H H13B 0.2749 1.0057 0.1774 0.016 Uiso calc R 1 . .
O O2 0.0878(2) 0.59912(18) 0.08146(7) 0.0273(3) Uani d D 1 . .
H H2A 0.035(3) 0.659(3) 0.1032(10) 0.033 Uiso d D 1 . .
H H2B 0.183(2) 0.602(3) 0.0978(11) 0.033 Uiso d D 1 . .

loop_
_atom_site_aniso_label
_atom_site_aniso_U_11
_atom_site_aniso_U_22
_atom_site_aniso_U_33
_atom_site_aniso_U_12
_atom_site_aniso_U_13
_atom_site_aniso_U_23
Cu1 0.01348(12) 0.00927(11) 0.01044(12) 0.00023(8) 0.00364(8) 0.00007(8)
Cl1 0.0256(3) 0.0112(2) 0.0200(2) -0.00334(17) 0.00966(19) -0.00245(17)
Cl2 0.0123(2) 0.0245(2) 0.0165(2) 0.00191(17) 0.00273(17) 0.00437(18)
O1 0.0157(7) 0.0231(7) 0.0165(7) -0.0002(5) 0.0050(5) 0.0047(6)
N1 0.0131(7) 0.0133(7) 0.0124(8) 0.0007(6) 0.0013(6) 0.0005(6)
N2 0.0124(7) 0.0112(7) 0.0120(8) 0.0006(6) 0.0008(6) -0.0010(6)
N3 0.0109(7) 0.0114(7) 0.0120(8) -0.0005(6) 0.0013(6) -0.0006(6)
C1 0.0190(10) 0.0125(9) 0.0162(10) 0.0001(7) 0.0019(8) -0.0010(7)
C2 0.0175(9) 0.0177(9) 0.0151(10) 0.0032(7) 0.0029(7) -0.0031(7)
C3 0.0142(9) 0.0215(10) 0.0113(9) 0.0014(7) 0.0017(7) 0.0002(7)
C4 0.0145(9) 0.0155(9) 0.0142(9) 0.0001(7) 0.0004(7) 0.0017(7)
C5 0.0127(9) 0.0130(8) 0.0107(9) 0.0010(7) 0.0003(7) -0.0004(7)
C6 0.0108(8) 0.0141(9) 0.0130(9) 0.0002(7) 0.0003(7) 0.0008(7)
C7 0.0229(10) 0.0124(9) 0.0169(10) 0.0016(7) 0.0070(8) 0.0016(7)
C8 0.0150(9) 0.0109(8) 0.0124(9) -0.0008(7) 0.0031(7) -0.0010(7)
C9 0.0145(9) 0.0126(9) 0.0126(9) -0.0025(7) 0.0007(7) -0.0029(7)
C10 0.0127(9) 0.0155(9) 0.0134(9) 0.0024(7) 0.0007(7) 0.0033(7)
C11 0.0160(9) 0.0228(10) 0.0134(9) 0.0002(8) 0.0021(7) 0.0025(8)
C12 0.0152(9) 0.0194(9) 0.0171(10) 0.0013(7) 0.0056(8) -0.0004(8)
C13 0.0099(8) 0.0144(9) 0.0148(9) -0.0005(7) 0.0009(7) 0.0000(7)
O2 0.0307(9) 0.0231(8) 0.0285(9) 0.0035(7) 0.0053(7) -0.0013(7)

loop_
_atom_type_symbol
_atom_type_description
_atom_type_scat_dispersion_real
_atom_type_scat_dispersion_imag
_atom_type_scat_source
C C 0.0033 0.0016 'International Tables Vol C Tables 4.2.6.8 and 6.1.1.4'
H H 0.0000 0.0000 'International Tables Vol C Tables 4.2.6.8 and 6.1.1.4'
N N 0.0061 0.0033 'International Tables Vol C Tables 4.2.6.8 and 6.1.1.4'
O O 0.0106 0.0060 'International Tables Vol C Tables 4.2.6.8 and 6.1.1.4'
Cl Cl 0.1484 0.1585 'International Tables Vol C Tables 4.2.6.8 and 6.1.1.4'
Cu Cu 0.3201 1.2651 'International Tables Vol C Tables 4.2.6.8 and 6.1.1.4'

loop_
_geom_angle_atom_site_label_1
_geom_angle_atom_site_label_2
_geom_angle_atom_site_label_3
_geom_angle_site_symmetry_1
_geom_angle_site_symmetry_3
_geom_angle
_geom_angle_publ_flag
N2 Cu1 N1 . . 79.77(6) ?
N2 Cu1 N3 . . 84.20(6) ?
N1 Cu1 N3 . . 163.90(6) ?
N2 Cu1 Cl1 . . 154.62(5) ?
N1 Cu1 Cl1 . . 97.01(4) ?
N3 Cu1 Cl1 . . 96.79(4) ?
N2 Cu1 Cl2 . . 95.63(5) ?
N1 Cu1 Cl2 . . 88.97(5) ?
N3 Cu1 Cl2 . . 94.20(4) ?
Cl1 Cu1 Cl2 . . 109.544(19) ?
C11 O1 C12 . . 109.02(14) ?
C1 N1 C5 . . 118.92(16) ?
C1 N1 Cu1 . . 127.12(12) ?
C5 N1 Cu1 . . 113.06(12) ?
C6 N2 C8 . . 126.51(15) ?
C6 N2 Cu1 . . 118.51(13) ?
C8 N2 Cu1 . . 114.57(11) ?
C10 N3 C13 . . 107.88(14) ?
C10 N3 C9 . . 111.29(14) ?
C13 N3 C9 . . 112.19(14) ?
C10 N3 Cu1 . . 109.42(11) ?
C13 N3 Cu1 . . 112.81(11) ?
C9 N3 Cu1 . . 103.24(10) ?
N1 C1 C2 . . 122.40(17) ?
N1 C1 H1 . . 118.8 ?
C2 C1 H1 . . 118.8 ?
C3 C2 C1 . . 118.62(17) ?
C3 C2 H2 . . 120.7 ?
C1 C2 H2 . . 120.7 ?
C2 C3 C4 . . 119.35(17) ?
C2 C3 H3 . . 120.3 ?
C4 C3 H3 . . 120.3 ?
C5 C4 C3 . . 118.75(17) ?
C5 C4 H4 . . 120.6 ?
C3 C4 H4 . . 120.6 ?
N1 C5 C4 . . 121.95(16) ?
N1 C5 C6 . . 114.30(15) ?
C4 C5 C6 . . 123.69(16) ?
N2 C6 C7 . . 126.57(17) ?
N2 C6 C5 . . 113.71(16) ?
C7 C6 C5 . . 119.70(16) ?
C6 C7 H7A . . 109.5 ?
C6 C7 H7B . . 109.5 ?
H7A C7 H7B . . 109.5 ?
C6 C7 H7C . . 109.5 ?
H7A C7 H7C . . 109.5 ?
H7B C7 H7C . . 109.5 ?
N2 C8 C9 . . 106.53(14) ?
N2 C8 H8A . . 110.4 ?
C9 C8 H8A . . 110.4 ?
N2 C8 H8B . . 110.4 ?
C9 C8 H8B . . 110.4 ?
H8A C8 H8B . . 108.6 ?
N3 C9 C8 . . 110.42(14) ?
N3 C9 H9A . . 109.6 ?
C8 C9 H9A . . 109.6 ?
N3 C9 H9B . . 109.6 ?
C8 C9 H9B . . 109.6 ?
H9A C9 H9B . . 108.1 ?
N3 C10 C11 . . 113.72(15) ?
N3 C10 H10A . . 108.8 ?
C11 C10 H10A . . 108.8 ?
N3 C10 H10B . . 108.8 ?
C11 C10 H10B . . 108.8 ?
H10A C10 H10B . . 107.7 ?
O1 C11 C10 . . 110.79(15) ?
O1 C11 H11A . . 109.5 ?
C10 C11 H11A . . 109.5 ?
O1 C11 H11B . . 109.5 ?
C10 C11 H11B . . 109.5 ?
H11A C11 H11B . . 108.1 ?
O1 C12 C13 . . 111.41(15) ?
O1 C12 H12A . . 109.3 ?
C13 C12 H12A . . 109.3 ?
O1 C12 H12B . . 109.3 ?
C13 C12 H12B . . 109.3 ?
H12A C12 H12B . . 108.0 ?
N3 C13 C12 . . 112.83(15) ?
N3 C13 H13A . . 109.0 ?
C12 C13 H13A . . 109.0 ?
N3 C13 H13B . . 109.0 ?
C12 C13 H13B . . 109.0 ?
H13A C13 H13B . . 107.8 ?
H2A O2 H2B . . 101(2) ?

loop_
_geom_bond_atom_site_label_1
_geom_bond_atom_site_label_2
_geom_bond_site_symmetry_2
_geom_bond_distance
_geom_bond_publ_flag
Cu1 N2 . 1.9715(15) ?
Cu1 N1 . 2.0290(15) ?
Cu1 N3 . 2.0654(15) ?
Cu1 Cl1 . 2.2604(5) ?
Cu1 Cl2 . 2.5143(5) ?
O1 C11 . 1.427(2) ?
O1 C12 . 1.430(2) ?
N1 C1 . 1.336(2) ?
N1 C5 . 1.356(2) ?
N2 C6 . 1.281(2) ?
N2 C8 . 1.464(2) ?
N3 C10 . 1.494(2) ?
N3 C13 . 1.495(2) ?
N3 C9 . 1.495(2) ?
C1 C2 . 1.389(3) ?
C1 H1 . 0.9500 ?
C2 C3 . 1.383(3) ?
C2 H2 . 0.9500 ?
C3 C4 . 1.395(3) ?
C3 H3 . 0.9500 ?
C4 C5 . 1.379(3) ?
C4 H4 . 0.9500 ?
C5 C6 . 1.491(2) ?
C6 C7 . 1.490(2) ?
C7 H7A . 0.9800 ?
C7 H7B . 0.9800 ?
C7 H7C . 0.9800 ?
C8 C9 . 1.524(2) ?
C8 H8A . 0.9900 ?
C8 H8B . 0.9900 ?
C9 H9A . 0.9900 ?
C9 H9B . 0.9900 ?
C10 C11 . 1.515(3) ?
C10 H10A . 0.9900 ?
C10 H10B . 0.9900 ?
C11 H11A . 0.9900 ?
C11 H11B . 0.9900 ?
C12 C13 . 1.522(3) ?
C12 H12A . 0.9900 ?
C12 H12B . 0.9900 ?
C13 H13A . 0.9900 ?
C13 H13B . 0.9900 ?
O2 H2A . 0.837(16) ?
O2 H2B . 0.831(16) ?

loop_
_geom_hbond_atom_site_label_D
_geom_hbond_atom_site_label_H
_geom_hbond_atom_site_label_A
_geom_hbond_site_symmetry_A
_geom_hbond_distance_DH
_geom_hbond_distance_HA
_geom_hbond_distance_DA
_geom_hbond_angle_DHA
O2 H2A Cl2 1_455 0.837(16) 2.351(17) 3.1829(16) 173(2)
O2 H2B Cl1 . 0.831(16) 2.476(17) 3.2841(18) 164(2)
C2 H2 O2 3_665 0.95 2.41 3.307(2) 156
C3 H3 Cl2 3_775 0.95 2.82 3.619(2) 142
C4 H4 O2 3_675 0.95 2.50 3.445(2) 172
C7 H7A Cl1 1_565 0.98 2.68 3.6179(19) 161
C8 H8A O1 2 0.99 2.47 3.336(2) 146
C10 H10B Cl1 . 0.99 2.79 3.4496(19) 124
C10 H10A Cl2 . 0.99 2.71 3.3566(19) 123
